data_1526674
loop_
_publ_author_name
'Klevtsova, R.F.'
'Kozeeva, L.P.'
'Glinskaya, L.A.'
'Klevtsov, P.V.'

_publ_section_title
;
 The double sodium lutetium tungstates, Na Lu (W O4)2 and Na5 Lu (W O4)4,
 and their crystal structures
;
_journal_name_full Kristallografiya
_journal_page_first 768
_journal_page_last 772
_journal_volume 17
_journal_year 1972
_chemical_formula_sum 'Lu Na5 O16 W4'
_chemical_name_systematic 'Na5 Lu (W O4)4'
_space_group_IT_number 88
_symmetry_space_group_name_Hall '-I 4ad'
_symmetry_space_group_name_H-M 'I 41/a :2'
_cell_angle_alpha 90
_cell_angle_beta 90
_cell_angle_gamma 90
_cell_formula_units_Z 4
_cell_length_a 11.38
_cell_length_b 11.38
_cell_length_c 11.29
_cell_volume 1462.105
_citation_journal_id_ASTM KRISAJ
_cod_data_source_file Klevtsova_KRISAJ_1972_1539.cif
_cod_data_source_block Lu1Na5O16W4
_cod_original_formula_sum 'Lu1 Na5 O16 W4'
_cod_database_code 1526674

loop_
_symmetry_equiv_pos_as_xyz
x,y,z
-y+3/4,x+1/4,z+1/4
-x+1/2,-y,z+1/2
y+3/4,-x+3/4,z+3/4
-x,-y,-z
y-3/4,-x-1/4,-z-1/4
x-1/2,y,-z-1/2
-y-3/4,x-3/4,-z-3/4
x+1/2,y+1/2,z+1/2
-y+5/4,x+3/4,z+3/4
-x+1,-y+1/2,z+1
y+5/4,-x+5/4,z+5/4
-x+1/2,-y+1/2,-z+1/2
y-1/4,-x+1/4,-z+1/4
x,y+1/2,-z
-y-1/4,x-1/4,-z-1/4

loop_
_atom_site_label
_atom_site_type_symbol
_atom_site_fract_x
_atom_site_fract_y
_atom_site_fract_z
_atom_site_occupancy
_atom_site_U_iso_or_equiv
Na2 Na+1 0.21 0.86 0.088 1 0.0
O3 O-2 0.116 0.689 0.041 1 0.0
O2 O-2 0.177 0.664 0.797 1 0.0
O1 O-2 0.202 0.567 0.235 1 0.0
W1 W+6 0.1827 0.8412 0.6158 1 0.0
O4 O-2 0.147 0.721 0.518 1 0.0
Lu1 Lu+3 0 0.75 0.875 1 0.0
Na1 Na+1 0 0.75 0.375 1 0.0
